data_7712833
loop_
_publ_author_name
'Tatarin, Sergei V.'
'Smirnov, Daniil E.'
'Taydakov, Ilya V.'
'Metlin, Mikhail T.'
'Emets, Victor'
'Bezzubov, Stanislav'

_publ_section_title
;
 Tailoring the \p-system of benzimidazole ligands towards stable
 light-harvesting cyclometalated iridium(III) complexes
;
_journal_name_full 'Dalton Transactions'
_journal_paper_doi 10.1039/D3DT00200D
_journal_year 2023
_chemical_formula_moiety '0.5(C92 H60 Cl2 Ir2 N8), 0.5(C H2 Cl2)'
_chemical_formula_sum 'C46.5 H31 Cl2 Ir N4'
_chemical_formula_weight 908.85
_space_group_crystal_system monoclinic
_space_group_IT_number 14
_space_group_name_Hall '-P 2yn'
_space_group_name_H-M_alt 'P 1 21/n 1'
_atom_sites_solution_hydrogens geom
_audit_creation_date 2022-12-21
_audit_creation_method
;
Olex2 1.3
(compiled Nov 21 2019 18:26:39 for OlexSys, GUI svn.r6003)
;
_audit_update_record
;
2022-12-21 deposited with the CCDC.	2023-04-19 downloaded from the CCDC.
;
_cell_angle_alpha 90
_cell_angle_beta 98.499(2)
_cell_angle_gamma 90
_cell_formula_units_Z 8
_cell_length_a 18.3752(9)
_cell_length_b 17.3873(7)
_cell_length_c 27.6519(11)
_cell_measurement_reflns_used 9887
_cell_measurement_temperature 150
_cell_measurement_theta_max 30.56
_cell_measurement_theta_min 2.24
_cell_volume 8737.6(7)
_computing_cell_refinement 'APEX3 v.2017.3_0 (Bruker AXS, 2017)'
_computing_data_collection 'APEX3 v.2017.3_0 (Bruker AXS, 2017)'
_computing_data_reduction 'SAINT v8.38A (Bruker AXS, 2016)'
_computing_molecular_graphics 'Olex2 1.3 (Dolomanov et al., 2009)'
_computing_publication_material 'Olex2 1.3 (Dolomanov et al., 2009)'
_computing_structure_refinement 'SHELXL 2018/3 (Sheldrick, 2015)'
_computing_structure_solution 'XT (Sheldrick, 2015)'
_diffrn_ambient_temperature 150
_diffrn_detector 'Bruker PHOTON III CMOS'
_diffrn_detector_area_resol_mean 10.4
_diffrn_detector_type 'CMOS sensor'
_diffrn_measured_fraction_theta_full 0.998
_diffrn_measured_fraction_theta_max 0.998
_diffrn_measurement_device '3-circle diffractometer'
_diffrn_measurement_device_type 'Bruker D8 Venture'
_diffrn_measurement_method \w-scan
_diffrn_radiation_monochromator 'focusing mirrors'
_diffrn_radiation_probe x-ray
_diffrn_radiation_type MoK\a
_diffrn_radiation_wavelength 0.71073
_diffrn_reflns_av_R_equivalents 0.0664
_diffrn_reflns_av_unetI/netI 0.0561
_diffrn_reflns_Laue_measured_fraction_full 0.998
_diffrn_reflns_Laue_measured_fraction_max 0.998
_diffrn_reflns_limit_h_max 21
_diffrn_reflns_limit_h_min -21
_diffrn_reflns_limit_k_max 20
_diffrn_reflns_limit_k_min -20
_diffrn_reflns_limit_l_max 32
_diffrn_reflns_limit_l_min -32
_diffrn_reflns_number 77403
_diffrn_reflns_point_group_measured_fraction_full 0.998
_diffrn_reflns_point_group_measured_fraction_max 0.998
_diffrn_reflns_theta_full 25.048
_diffrn_reflns_theta_max 25.048
_diffrn_reflns_theta_min 2.086
_diffrn_source 'microfocus sealed X-ray tube'
_diffrn_source_current 30.0
_diffrn_source_power 1.5
_diffrn_source_type 'Incoatec I\mS microsource'
_diffrn_source_voltage 50.0
_diffrn_standards_number 0
_exptl_absorpt_coefficient_mu 3.213
_exptl_absorpt_correction_T_max 0.7461
_exptl_absorpt_correction_T_min 0.4146
_exptl_absorpt_correction_type multi-scan
_exptl_absorpt_process_details
;
SADABS-2016/2 (Bruker,2016/2) was used for absorption correction.
wR2(int) was 0.1467 before and 0.0710 after correction.
The Ratio of minimum to maximum transmission is 0.5557.
The \l/2 correction factor is Not present.
;
_exptl_crystal_colour orange
_exptl_crystal_colour_primary orange
_exptl_crystal_density_diffrn 1.382
_exptl_crystal_description plate
_exptl_crystal_F_000 3592
_exptl_crystal_recrystallization_method 'Re-crystallisation from solvent: CH2Cl2'
_exptl_crystal_size_max 0.12
_exptl_crystal_size_mid 0.09
_exptl_crystal_size_min 0.02
_refine_diff_density_max 2.957
_refine_diff_density_min -1.652
_refine_diff_density_rms 0.144
_refine_ls_extinction_method none
_refine_ls_goodness_of_fit_ref 1.040
_refine_ls_hydrogen_treatment constr
_refine_ls_matrix_type full
_refine_ls_number_parameters 964
_refine_ls_number_reflns 15431
_refine_ls_number_restraints 0
_refine_ls_restrained_S_all 1.040
_refine_ls_R_factor_all 0.0647
_refine_ls_R_factor_gt 0.0504
_refine_ls_shift/su_max 0.002
_refine_ls_shift/su_mean 0.000
_refine_ls_structure_factor_coef Fsqd
_refine_ls_weighting_details 'w=1/[\s^2^(Fo^2^)+(0.0533P)^2^+42.6819P] where P=(Fo^2^+2Fc^2^)/3'
_refine_ls_weighting_scheme calc
_refine_ls_wR_factor_gt 0.1160
_refine_ls_wR_factor_ref 0.1218
_reflns_Friedel_coverage 0.000
_reflns_number_gt 12382
_reflns_number_total 15431
_reflns_threshold_expression 'I > 2\s(I)'
_cod_data_source_file d3dt00200d2.cif
_cod_data_source_block st223
_cod_depositor_comments
;
The following automatic conversions were performed:

data item '_diffrn_radiation_probe' value 'X-ray' was changed to
'x-ray' in accordance with the
/home/data/users/saulius/crontab/automatic-downloads/rss-feeds/RSC/lib/dictionaries/cif_core.dic
dictionary named 'cif_core.dic' version 2.4.2 last updated on
2011-04-26.

Automatic conversion script
Id: cif_fix_values 8170 2020-07-09 18:12:32Z antanas 
;
_cod_original_formula_sum 'C46.50 H31 Cl2 Ir N4'
_cod_database_code 7712833
_shelx_shelxl_version_number 2018/3
_shelx_space_group_comment
;
The symmetry employed for this shelxl refinement is uniquely defined
by the following loop, which should always be used as a source of
symmetry information in preference to the above space-group names.
They are only intended as comments.
;
_shelx_estimated_absorpt_t_max 0.939
_shelx_estimated_absorpt_t_min 0.699
_computing.bruker_data_scaling 'SADABS V2012/1 (Bruker AXS Inc.)'

_olex2_refinement_description
;
1. Fixed Uiso
 At 1.2 times of:
  All C(H) groups, All C(H,H) groups
2.a Secondary CH2 refined with riding coordinates:
 C034(H03A,H03B)
2.b Aromatic/amide H refined with riding coordinates:
 C00G(H00G), C00O(H00O), C2(H2), C8(H8), C00V(H00V), C22(H22), C25(H25),
 C45(H45), C016(H016), C6(H6), C01B(H01B), C01D(H01D), C37(H37), C19(H19),
 C01I(H01I), C3(H3), C13(H13), C21(H21), C31(H31), C40(H40), C7(H7), C36(H36),
 C20(H20), C39(H39), C01W(H01W), C01Y(H01Y), C021(H021), C022(H022), C023(H023),
  C024(H024), C025(H025), C026(H026), C027(H027), C42(H42), C02A(H02A),
 C17(H17), C4(H4), C26(H26), C38(H38), C14(H14), C02I(H02I), C44(H44),
 C02K(H02K), C29(H29), C27(H27), C43(H43), C02P(H02P), C02Q(H02Q), C02R(H02R),
 C02S(H02S), C16(H16), C02U(H02U), C02V(H02V), C30(H30), C15(H15), C02Z(H02Z),
 C030(H030), C032(H032), C033(H033), C035(H035)
;
_olex2_submission_special_instructions 'No special instructions were received'

loop_
_space_group_symop_operation_xyz
'x, y, z'
'-x+1/2, y+1/2, -z+1/2'
'-x, -y, -z'
'x-1/2, -y-1/2, z-1/2'

loop_
_atom_site_label
_atom_site_type_symbol
_atom_site_fract_x
_atom_site_fract_y
_atom_site_fract_z
_atom_site_U_iso_or_equiv
_atom_site_adp_type
_atom_site_occupancy
_atom_site_site_symmetry_order
_atom_site_calc_flag
_atom_site_refinement_flags_posn
_atom_site_refinement_flags_adp
_atom_site_refinement_flags_occupancy
_atom_site_disorder_assembly
_atom_site_disorder_group
Ir1 Ir 0.44933(2) 0.46060(2) 0.31273(2) 0.02258(8) Uani 1 1 d . . . . .
Ir2 Ir 0.55709(2) 0.27349(2) 0.33294(2) 0.02616(9) Uani 1 1 d . . . . .
Cl2 Cl 0.49564(9) 0.35477(9) 0.26407(6) 0.0269(4) Uani 1 1 d . . . . .
Cl1 Cl 0.50694(9) 0.37622(9) 0.38187(6) 0.0262(4) Uani 1 1 d . . . . .
Cl05 Cl 0.59362(14) -0.02764(17) 0.38530(10) 0.0698(7) Uani 1 1 d . . . . .
Cl06 Cl 0.75195(15) -0.04010(19) 0.38969(10) 0.0773(8) Uani 1 1 d . . . . .
N007 N 0.6516(3) 0.3309(3) 0.3262(2) 0.0278(13) Uani 1 1 d . . . . .
N1 N 0.5474(3) 0.5169(3) 0.3253(2) 0.0233(12) Uani 1 1 d . . . . .
N3 N 0.3518(3) 0.4029(3) 0.2995(2) 0.0265(13) Uani 1 1 d . . . . .
N4 N 0.2502(3) 0.3518(3) 0.2584(2) 0.0302(14) Uani 1 1 d . . . . .
N00B N 0.4650(3) 0.2144(3) 0.3444(2) 0.0308(14) Uani 1 1 d . . . . .
N2 N 0.6400(3) 0.5832(3) 0.3666(2) 0.0308(14) Uani 1 1 d . . . . .
N00D N 0.3897(3) 0.1538(3) 0.3872(2) 0.0306(14) Uani 1 1 d . . . . .
C1 C 0.4082(4) 0.5364(4) 0.3571(3) 0.0271(15) Uani 1 1 d . . . . .
C11 C 0.5714(4) 0.5516(4) 0.3673(3) 0.0285(16) Uani 1 1 d . . . . .
C00G C 0.3877(4) 0.1954(4) 0.2610(3) 0.0310(17) Uani 1 1 d . . . . .
H00G H 0.419122 0.221622 0.242123 0.037 Uiso 1 1 calc R U . . .
C34 C 0.3142(4) 0.3941(4) 0.2559(3) 0.0277(16) Uani 1 1 d . . . . .
C10 C 0.4526(4) 0.5628(4) 0.4012(3) 0.0283(16) Uani 1 1 d . . . . .
C24 C 0.4162(4) 0.5267(4) 0.2536(3) 0.0285(16) Uani 1 1 d . . . . .
N00K N 0.7547(3) 0.3555(3) 0.2963(2) 0.0348(15) Uani 1 1 d . . . . .
C9 C 0.5317(4) 0.5585(4) 0.4094(3) 0.0292(16) Uani 1 1 d . . . . .
C00M C 0.4053(4) 0.1898(4) 0.3117(3) 0.0245(15) Uani 1 1 d . . . . .
C33 C 0.3753(4) 0.4938(4) 0.2102(3) 0.0317(17) Uani 1 1 d . . . . .
C00O C 0.2757(4) 0.1232(4) 0.2671(3) 0.0378(19) Uani 1 1 d . . . . .
H00O H 0.231439 0.101005 0.250933 0.045 Uiso 1 1 calc R U . . .
C00P C 0.3573(4) 0.1512(4) 0.3385(3) 0.0265(15) Uani 1 1 d . . . . .
C00Q C 0.6985(4) 0.3707(4) 0.3620(3) 0.0280(16) Uani 1 1 d . . . . .
C00R C 0.6127(4) 0.2186(4) 0.3918(3) 0.0335(17) Uani 1 1 d . . . . .
C2 C 0.3343(4) 0.5550(4) 0.3516(3) 0.0277(16) Uani 1 1 d . . . . .
H2 H 0.304149 0.541645 0.321812 0.033 Uiso 1 1 calc R U . . .
C46 C 0.3122(4) 0.3674(4) 0.3327(3) 0.0288(16) Uani 1 1 d . . . . .
C8 C 0.5691(4) 0.5701(4) 0.4558(3) 0.0346(18) Uani 1 1 d . . . . .
H8 H 0.621025 0.563785 0.461530 0.042 Uiso 1 1 calc R U . . .
C00V C 0.6914(4) 0.3900(4) 0.4100(3) 0.0347(18) Uani 1 1 d . . . . .
H00V H 0.646611 0.381525 0.422431 0.042 Uiso 1 1 calc R U . . .
C00W C 0.6861(4) 0.3232(4) 0.2872(3) 0.0308(17) Uani 1 1 d . . . . .
C22 C 0.6044(4) 0.5018(4) 0.2477(3) 0.0316(17) Uani 1 1 d . . . . .
H22 H 0.565140 0.473760 0.229575 0.038 Uiso 1 1 calc R U . . .
C00Y C 0.6142(4) 0.2174(4) 0.2424(3) 0.0355(18) Uani 1 1 d . . . . .
C32 C 0.3326(4) 0.4251(4) 0.2101(3) 0.0313(17) Uani 1 1 d . . . . .
C5 C 0.4165(4) 0.5928(4) 0.4401(3) 0.0300(16) Uani 1 1 d . . . . .
C18 C 0.6598(4) 0.5655(4) 0.3216(3) 0.0285(16) Uani 1 1 d . . . . .
C012 C 0.5816(4) 0.1946(4) 0.2841(3) 0.0308(17) Uani 1 1 d . . . . .
C25 C 0.4420(4) 0.6000(4) 0.2502(3) 0.0325(17) Uani 1 1 d . . . . .
H25 H 0.463550 0.625450 0.279196 0.039 Uiso 1 1 calc R U . . .
C45 C 0.3259(4) 0.3625(4) 0.3835(3) 0.0330(17) Uani 1 1 d . . . . .
H45 H 0.368943 0.384534 0.401495 0.040 Uiso 1 1 calc R U . . .
C23 C 0.6024(3) 0.5252(3) 0.2958(3) 0.0249(16) Uani 1 1 d . . . . .
C016 C 0.3234(4) 0.1619(4) 0.2392(3) 0.0328(17) Uani 1 1 d . . . . .
H016 H 0.310530 0.164802 0.204643 0.039 Uiso 1 1 calc R U . . .
C41 C 0.2489(4) 0.3350(4) 0.3068(3) 0.0290(16) Uani 1 1 d . . . . .
C018 C 0.4542(4) 0.1938(4) 0.3887(3) 0.0315(17) Uani 1 1 d . . . . .
C6 C 0.4601(5) 0.6052(4) 0.4865(3) 0.0387(19) Uani 1 1 d . . . . .
H6 H 0.437289 0.624243 0.512766 0.046 Uiso 1 1 calc R U . . .
C12 C 0.6760(4) 0.6418(4) 0.3989(3) 0.0371(18) Uani 1 1 d . . . . .
C01B C 0.7516(4) 0.4218(5) 0.4389(3) 0.045(2) Uani 1 1 d . . . . .
H01B H 0.748538 0.435042 0.471883 0.054 Uiso 1 1 calc R U . . .
C01C C 0.6592(4) 0.2845(4) 0.2416(3) 0.0355(18) Uani 1 1 d . . . . .
C01D C 0.2924(4) 0.1172(4) 0.3162(3) 0.0331(17) Uani 1 1 d . . . . .
H01D H 0.260918 0.090747 0.334894 0.040 Uiso 1 1 calc R U . . .
C01E C 0.6018(4) 0.1723(5) 0.1981(3) 0.0402(19) Uani 1 1 d . . . . .
C37 C 0.0872(4) 0.4172(4) 0.1731(3) 0.0402(19) Uani 1 1 d . . . . .
H37 H 0.062153 0.463699 0.163208 0.048 Uiso 1 1 calc R U . . .
C01G C 0.7635(4) 0.3850(4) 0.3434(3) 0.0326(17) Uani 1 1 d . . . . .
C19 C 0.7225(4) 0.5854(4) 0.3011(3) 0.0345(18) Uani 1 1 d . . . . .
H19 H 0.761349 0.614364 0.318953 0.041 Uiso 1 1 calc R U . . .
C01I C 0.5527(4) 0.1204(4) 0.2831(3) 0.041(2) Uani 1 1 d . . . . .
H01I H 0.536530 0.100393 0.311701 0.049 Uiso 1 1 calc R U . . .
C3 C 0.3021(4) 0.5923(4) 0.3876(3) 0.0350(18) Uani 1 1 d . . . . .
H3 H 0.251696 0.606376 0.381094 0.042 Uiso 1 1 calc R U . . .
C13 C 0.6413(5) 0.7135(4) 0.4013(3) 0.042(2) Uani 1 1 d . . . . .
H13 H 0.595039 0.723819 0.382136 0.050 Uiso 1 1 calc R U . . .
C21 C 0.6669(4) 0.5217(4) 0.2278(3) 0.0361(18) Uani 1 1 d . . . . .
H21 H 0.670048 0.507835 0.194972 0.043 Uiso 1 1 calc R U . . .
C31 C 0.3037(4) 0.3897(5) 0.1658(3) 0.0382(19) Uani 1 1 d . . . . .
H31 H 0.278445 0.342052 0.166160 0.046 Uiso 1 1 calc R U . . .
C35 C 0.1848(4) 0.3488(4) 0.2225(3) 0.0283(16) Uani 1 1 d . . . . .
C28 C 0.3763(4) 0.5301(5) 0.1640(3) 0.0365(18) Uani 1 1 d . . . . .
C40 C 0.1585(4) 0.2786(4) 0.2023(3) 0.0407(19) Uani 1 1 d . . . . .
H40 H 0.181201 0.231302 0.213092 0.049 Uiso 1 1 calc R U . . .
C7 C 0.5331(4) 0.5906(4) 0.4942(3) 0.0375(19) Uani 1 1 d . . . . .
H7 H 0.559818 0.594433 0.526213 0.045 Uiso 1 1 calc R U . . .
C36 C 0.1490(4) 0.4181(4) 0.2090(3) 0.0366(18) Uani 1 1 d . . . . .
H36 H 0.166447 0.465041 0.224055 0.044 Uiso 1 1 calc R U . . .
C20 C 0.7252(4) 0.5616(4) 0.2548(3) 0.0366(19) Uani 1 1 d . . . . .
H20 H 0.767810 0.572277 0.240270 0.044 Uiso 1 1 calc R U . . .
C39 C 0.0978(4) 0.2807(5) 0.1657(3) 0.043(2) Uani 1 1 d . . . . .
H39 H 0.080306 0.234269 0.149944 0.051 Uiso 1 1 calc R U . . .
C01W C 0.8184(5) 0.4350(5) 0.4196(4) 0.050(2) Uani 1 1 d . . . . .
H01W H 0.859188 0.456553 0.440248 0.061 Uiso 1 1 calc R U . . .
C01X C 0.6270(5) 0.2017(4) 0.4824(3) 0.041(2) Uani 1 1 d . . . . .
C01Y C 0.6815(4) 0.3087(5) 0.1988(3) 0.042(2) Uani 1 1 d . . . . .
H01Y H 0.709874 0.354334 0.198831 0.051 Uiso 1 1 calc R U . . .
C01Z C 0.5798(4) 0.2094(4) 0.4357(3) 0.0381(19) Uani 1 1 d . . . . .
C021 C 0.6869(4) 0.2035(4) 0.3958(3) 0.040(2) Uani 1 1 d . . . . .
H021 H 0.709430 0.203055 0.366958 0.049 Uiso 1 1 calc R U . . .
C022 C 0.5468(5) 0.0749(5) 0.2415(4) 0.052(2) Uani 1 1 d . . . . .
H022 H 0.527614 0.024332 0.242526 0.063 Uiso 1 1 calc R U . . .
C023 C 0.6635(4) 0.2684(5) 0.1558(3) 0.048(2) Uani 1 1 d . . . . .
H023 H 0.677836 0.287614 0.126419 0.058 Uiso 1 1 calc R U . . .
C024 C 0.6254(4) 0.2010(5) 0.1551(3) 0.049(2) Uani 1 1 d . . . . .
H024 H 0.614540 0.172933 0.125412 0.059 Uiso 1 1 calc R U . . .
C025 C 0.8604(4) 0.3888(5) 0.2560(3) 0.047(2) Uani 1 1 d . . . . .
H025 H 0.849010 0.441836 0.258340 0.057 Uiso 1 1 calc R U . . .
C026 C 0.8339(4) 0.2566(5) 0.2698(3) 0.0404(19) Uani 1 1 d . . . . .
H026 H 0.803477 0.219157 0.281928 0.048 Uiso 1 1 calc R U . . .
C027 C 0.8254(4) 0.4177(4) 0.3722(3) 0.044(2) Uani 1 1 d . . . . .
H027 H 0.869805 0.427269 0.359436 0.052 Uiso 1 1 calc R U . . .
C028 C 0.3673(5) 0.1035(4) 0.4236(3) 0.041(2) Uani 1 1 d . . . . .
C42 C 0.1977(4) 0.2969(4) 0.3302(3) 0.0369(18) Uani 1 1 d . . . . .
H42 H 0.154647 0.274516 0.312463 0.044 Uiso 1 1 calc R U . . .
C02A C 0.5678(4) 0.1008(5) 0.1992(4) 0.047(2) Uani 1 1 d . . . . .
H02A H 0.559312 0.070183 0.170457 0.056 Uiso 1 1 calc R U . . .
C02B C 0.5026(4) 0.2078(4) 0.4346(3) 0.0384(19) Uani 1 1 d . . . . .
C17 C 0.7438(4) 0.6278(5) 0.4244(3) 0.043(2) Uani 1 1 d . . . . .
H17 H 0.767548 0.579923 0.421049 0.052 Uiso 1 1 calc R U . . .
C4 C 0.3414(4) 0.6087(4) 0.4314(3) 0.0383(19) Uani 1 1 d . . . . .
H4 H 0.317881 0.631075 0.456376 0.046 Uiso 1 1 calc R U . . .
C26 C 0.4381(4) 0.6394(4) 0.2051(3) 0.0382(19) Uani 1 1 d . . . . .
H26 H 0.456216 0.690439 0.204336 0.046 Uiso 1 1 calc R U . . .
C38 C 0.0629(4) 0.3482(5) 0.1522(3) 0.045(2) Uani 1 1 d . . . . .
H38 H 0.020785 0.347701 0.127664 0.054 Uiso 1 1 calc R U . . .
C02G C 0.8167(4) 0.3325(4) 0.2729(3) 0.0357(18) Uani 1 1 d . . . . .
C14 C 0.6763(5) 0.7682(5) 0.4324(3) 0.048(2) Uani 1 1 d . . . . .
H14 H 0.653516 0.816622 0.435452 0.058 Uiso 1 1 calc R U . . .
C02I C 0.8935(4) 0.2332(5) 0.2499(4) 0.052(2) Uani 1 1 d . . . . .
H02I H 0.904815 0.180090 0.248203 0.062 Uiso 1 1 calc R U . . .
C44 C 0.2755(4) 0.3251(5) 0.4068(3) 0.044(2) Uani 1 1 d . . . . .
H44 H 0.283541 0.321042 0.441457 0.053 Uiso 1 1 calc R U . . .
C02K C 0.4739(5) 0.2121(4) 0.4785(3) 0.043(2) Uani 1 1 d . . . . .
H02K H 0.422114 0.214501 0.477793 0.051 Uiso 1 1 calc R U . . .
C29 C 0.3454(4) 0.4925(6) 0.1205(3) 0.046(2) Uani 1 1 d . . . . .
H29 H 0.348637 0.516316 0.090002 0.056 Uiso 1 1 calc R U . . .
C27 C 0.4084(4) 0.6043(5) 0.1633(3) 0.043(2) Uani 1 1 d . . . . .
H27 H 0.408987 0.629680 0.132905 0.052 Uiso 1 1 calc R U . . .
C43 C 0.2124(5) 0.2930(5) 0.3803(3) 0.047(2) Uani 1 1 d . . . . .
H43 H 0.178367 0.267495 0.397558 0.057 Uiso 1 1 calc R U . . .
C02P C 0.7305(5) 0.1888(5) 0.4410(4) 0.053(2) Uani 1 1 d . . . . .
H02P H 0.780904 0.175765 0.441823 0.064 Uiso 1 1 calc R U . . .
C02Q C 0.2809(6) 0.0643(5) 0.4745(3) 0.055(3) Uani 1 1 d . . . . .
H02Q H 0.235066 0.070671 0.486060 0.065 Uiso 1 1 calc R U . . .
C02R C 0.7022(5) 0.1929(5) 0.4831(4) 0.056(3) Uani 1 1 d . . . . .
H02R H 0.733826 0.189817 0.513482 0.067 Uiso 1 1 calc R U . . .
C02S C 0.3006(5) 0.1145(5) 0.4396(3) 0.047(2) Uani 1 1 d . . . . .
H02S H 0.269001 0.155377 0.427062 0.056 Uiso 1 1 calc R U . . .
C16 C 0.7781(5) 0.6843(6) 0.4553(4) 0.058(3) Uani 1 1 d . . . . .
H16 H 0.825112 0.674883 0.473701 0.070 Uiso 1 1 calc R U . . .
C02U C 0.5933(6) 0.2061(5) 0.5254(3) 0.051(2) Uani 1 1 d . . . . .
H02U H 0.623549 0.204017 0.556313 0.061 Uiso 1 1 calc R U . . .
C02V C 0.9213(5) 0.3648(5) 0.2357(4) 0.055(2) Uani 1 1 d . . . . .
H02V H 0.952334 0.402053 0.224054 0.066 Uiso 1 1 calc R U . . .
C30 C 0.3117(4) 0.4243(6) 0.1211(3) 0.051(2) Uani 1 1 d . . . . .
H30 H 0.293230 0.399430 0.091242 0.061 Uiso 1 1 calc R U . . .
C15 C 0.7444(6) 0.7530(6) 0.4590(3) 0.059(3) Uani 1 1 d . . . . .
H15 H 0.767960 0.791268 0.480328 0.071 Uiso 1 1 calc R U . . .
C02Z C 0.4137(5) 0.0446(5) 0.4412(3) 0.049(2) Uani 1 1 d . . . . .
H02Z H 0.459357 0.037741 0.429585 0.058 Uiso 1 1 calc R U . . .
C030 C 0.5201(6) 0.2131(5) 0.5238(3) 0.054(2) Uani 1 1 d . . . . .
H030 H 0.499680 0.218742 0.553181 0.064 Uiso 1 1 calc R U . . .
C032 C 0.9374(5) 0.2876(5) 0.2322(4) 0.056(2) Uani 1 1 d . . . . .
H032 H 0.978716 0.271993 0.217661 0.067 Uiso 1 1 calc R U . . .
C033 C 0.3271(6) 0.0055(6) 0.4925(3) 0.061(3) Uani 1 1 d . . . . .
H033 H 0.313061 -0.028293 0.516477 0.073 Uiso 1 1 calc R U . . .
C034 C 0.6726(6) 0.0086(5) 0.3646(4) 0.067(3) Uani 1 1 d . . . . .
H03A H 0.666564 0.004411 0.328521 0.081 Uiso 1 1 calc R U . . .
H03B H 0.677949 0.063810 0.373217 0.081 Uiso 1 1 calc R U . . .
C035 C 0.3930(7) -0.0047(5) 0.4762(3) 0.064(3) Uani 1 1 d . . . . .
H035 H 0.424632 -0.045547 0.488732 0.077 Uiso 1 1 calc R U . . .

loop_
_atom_site_aniso_label
_atom_site_aniso_U_11
_atom_site_aniso_U_22
_atom_site_aniso_U_33
_atom_site_aniso_U_23
_atom_site_aniso_U_13
_atom_site_aniso_U_12
Ir1 0.02027(14) 0.01696(14) 0.03141(16) 0.00242(11) 0.00684(11) 0.00004(10)
Ir2 0.02431(15) 0.01514(14) 0.03969(18) 0.00179(12) 0.00694(12) -0.00016(10)
Cl2 0.0261(9) 0.0224(8) 0.0333(9) 0.0010(7) 0.0081(7) 0.0012(7)
Cl1 0.0271(9) 0.0187(8) 0.0333(10) 0.0028(7) 0.0065(7) 0.0007(6)
Cl05 0.0487(14) 0.0791(18) 0.0787(18) 0.0013(14) -0.0007(12) -0.0043(12)
Cl06 0.0585(16) 0.111(2) 0.0672(17) 0.0242(16) 0.0249(13) 0.0184(15)
N007 0.023(3) 0.012(3) 0.049(4) 0.007(3) 0.006(3) 0.002(2)
N1 0.024(3) 0.018(3) 0.028(3) 0.003(2) 0.005(2) -0.003(2)
N3 0.024(3) 0.028(3) 0.028(3) -0.001(3) 0.007(3) -0.003(2)
N4 0.024(3) 0.032(3) 0.034(4) -0.002(3) 0.003(3) -0.002(3)
N00B 0.031(3) 0.015(3) 0.048(4) 0.004(3) 0.010(3) -0.001(2)
N2 0.025(3) 0.025(3) 0.044(4) -0.002(3) 0.008(3) -0.007(2)
N00D 0.037(3) 0.022(3) 0.034(4) -0.003(3) 0.009(3) -0.009(3)
C1 0.025(4) 0.025(4) 0.033(4) 0.005(3) 0.009(3) -0.005(3)
C11 0.025(4) 0.024(4) 0.038(4) 0.006(3) 0.008(3) -0.002(3)
C00G 0.031(4) 0.022(4) 0.042(5) 0.002(3) 0.013(3) 0.000(3)
C34 0.028(4) 0.021(4) 0.036(4) 0.004(3) 0.013(3) 0.005(3)
C10 0.031(4) 0.014(3) 0.041(4) 0.005(3) 0.007(3) 0.000(3)
C24 0.030(4) 0.027(4) 0.031(4) 0.007(3) 0.017(3) 0.004(3)
N00K 0.033(3) 0.026(3) 0.048(4) -0.002(3) 0.015(3) 0.003(3)
C9 0.036(4) 0.018(3) 0.034(4) 0.007(3) 0.006(3) -0.005(3)
C00M 0.024(4) 0.018(3) 0.034(4) -0.004(3) 0.010(3) -0.003(3)
C33 0.019(4) 0.036(4) 0.043(5) 0.005(4) 0.012(3) 0.011(3)
C00O 0.035(4) 0.026(4) 0.051(5) -0.002(4) 0.004(4) -0.001(3)
C00P 0.031(4) 0.013(3) 0.036(4) -0.002(3) 0.005(3) 0.002(3)
C00Q 0.022(4) 0.016(3) 0.046(5) 0.002(3) 0.007(3) -0.003(3)
C00R 0.038(4) 0.014(3) 0.048(5) 0.005(3) 0.007(4) -0.002(3)
C2 0.027(4) 0.021(4) 0.035(4) -0.001(3) 0.006(3) -0.005(3)
C46 0.025(4) 0.021(4) 0.041(5) 0.000(3) 0.009(3) -0.004(3)
C8 0.040(4) 0.029(4) 0.034(4) 0.002(3) 0.002(3) -0.008(3)
C00V 0.035(4) 0.025(4) 0.044(5) 0.004(4) 0.006(4) 0.001(3)
C00W 0.027(4) 0.025(4) 0.042(5) -0.001(3) 0.009(3) 0.003(3)
C22 0.037(4) 0.015(3) 0.045(5) -0.005(3) 0.016(3) 0.000(3)
C00Y 0.027(4) 0.030(4) 0.050(5) 0.000(4) 0.008(3) 0.011(3)
C32 0.018(4) 0.035(4) 0.041(5) 0.001(4) 0.005(3) 0.003(3)
C5 0.036(4) 0.019(3) 0.037(4) -0.003(3) 0.012(3) -0.004(3)
C18 0.028(4) 0.015(3) 0.045(5) 0.000(3) 0.016(3) -0.003(3)
C012 0.028(4) 0.017(3) 0.047(5) -0.006(3) 0.007(3) 0.005(3)
C25 0.022(4) 0.028(4) 0.049(5) 0.016(4) 0.009(3) 0.008(3)
C45 0.030(4) 0.036(4) 0.033(4) 0.003(3) 0.005(3) -0.005(3)
C23 0.021(3) 0.010(3) 0.046(5) 0.008(3) 0.013(3) 0.005(3)
C016 0.033(4) 0.030(4) 0.035(4) -0.005(3) 0.001(3) -0.003(3)
C41 0.027(4) 0.025(4) 0.036(4) 0.006(3) 0.009(3) -0.003(3)
C018 0.039(4) 0.020(4) 0.036(4) 0.001(3) 0.005(3) 0.000(3)
C6 0.055(5) 0.041(5) 0.021(4) -0.007(3) 0.009(4) -0.004(4)
C12 0.042(5) 0.028(4) 0.044(5) 0.001(4) 0.016(4) -0.017(3)
C01B 0.039(5) 0.042(5) 0.051(5) -0.012(4) -0.002(4) 0.005(4)
C01C 0.027(4) 0.026(4) 0.055(5) -0.003(4) 0.011(4) 0.008(3)
C01D 0.031(4) 0.025(4) 0.045(5) -0.001(3) 0.012(3) -0.003(3)
C01E 0.027(4) 0.038(4) 0.057(5) -0.003(4) 0.009(4) 0.011(3)
C37 0.046(5) 0.027(4) 0.045(5) 0.006(4) -0.002(4) 0.002(3)
C01G 0.032(4) 0.021(4) 0.047(5) -0.002(3) 0.012(3) 0.001(3)
C19 0.030(4) 0.017(4) 0.058(5) 0.002(4) 0.015(4) -0.005(3)
C01I 0.036(4) 0.027(4) 0.060(6) -0.016(4) 0.006(4) 0.008(3)
C3 0.030(4) 0.035(4) 0.041(5) 0.000(4) 0.010(3) 0.001(3)
C13 0.047(5) 0.023(4) 0.058(5) 0.003(4) 0.019(4) -0.014(3)
C21 0.046(5) 0.024(4) 0.043(5) 0.002(3) 0.024(4) 0.003(3)
C31 0.031(4) 0.043(5) 0.043(5) -0.004(4) 0.011(4) -0.004(3)
C35 0.023(4) 0.031(4) 0.031(4) 0.004(3) 0.005(3) -0.004(3)
C28 0.023(4) 0.046(5) 0.042(5) 0.013(4) 0.009(3) 0.008(3)
C40 0.046(5) 0.023(4) 0.052(5) -0.006(4) 0.002(4) -0.006(3)
C7 0.049(5) 0.038(4) 0.022(4) 0.001(3) -0.004(3) -0.011(4)
C36 0.034(4) 0.035(4) 0.043(5) 0.003(4) 0.012(4) -0.008(3)
C20 0.035(4) 0.021(4) 0.060(6) 0.003(4) 0.030(4) 0.002(3)
C39 0.037(5) 0.035(4) 0.056(6) -0.009(4) 0.005(4) -0.007(4)
C01W 0.034(5) 0.043(5) 0.074(7) -0.026(5) 0.007(4) -0.008(4)
C01X 0.049(5) 0.027(4) 0.045(5) 0.009(4) -0.002(4) -0.004(4)
C01Y 0.033(4) 0.051(5) 0.046(5) 0.004(4) 0.016(4) 0.007(4)
C01Z 0.047(5) 0.019(4) 0.049(5) 0.002(3) 0.007(4) 0.000(3)
C021 0.042(5) 0.022(4) 0.055(5) 0.009(4) 0.003(4) -0.002(3)
C022 0.038(5) 0.032(5) 0.089(8) -0.012(5) 0.013(5) 0.002(4)
C023 0.035(5) 0.054(6) 0.057(6) 0.000(5) 0.015(4) 0.014(4)
C024 0.038(5) 0.052(5) 0.057(6) -0.012(5) 0.010(4) 0.012(4)
C025 0.045(5) 0.033(4) 0.069(6) 0.004(4) 0.026(4) 0.004(4)
C026 0.027(4) 0.035(4) 0.060(6) -0.003(4) 0.009(4) 0.000(3)
C027 0.019(4) 0.035(4) 0.078(7) -0.008(4) 0.010(4) -0.002(3)
C028 0.062(6) 0.024(4) 0.036(5) 0.002(4) 0.008(4) -0.012(4)
C42 0.029(4) 0.035(4) 0.047(5) 0.007(4) 0.008(3) -0.011(3)
C02A 0.038(5) 0.040(5) 0.063(6) -0.012(4) 0.008(4) 0.009(4)
C02B 0.050(5) 0.020(4) 0.045(5) 0.002(3) 0.004(4) -0.004(3)
C17 0.042(5) 0.037(5) 0.050(5) -0.004(4) 0.008(4) -0.015(4)
C4 0.040(5) 0.038(4) 0.040(5) 0.000(4) 0.015(4) 0.006(4)
C26 0.021(4) 0.030(4) 0.064(6) 0.014(4) 0.007(4) 0.004(3)
C38 0.024(4) 0.057(6) 0.051(5) -0.001(4) -0.003(4) -0.002(4)
C02G 0.026(4) 0.033(4) 0.048(5) -0.001(4) 0.008(3) 0.003(3)
C14 0.059(6) 0.028(4) 0.065(6) -0.013(4) 0.029(5) -0.016(4)
C02I 0.032(5) 0.044(5) 0.082(7) -0.018(5) 0.015(4) 0.001(4)
C44 0.041(5) 0.054(5) 0.040(5) 0.010(4) 0.015(4) -0.008(4)
C02K 0.062(6) 0.025(4) 0.042(5) -0.005(4) 0.009(4) -0.007(4)
C29 0.032(4) 0.073(6) 0.036(5) 0.014(5) 0.011(4) 0.006(4)
C27 0.036(5) 0.048(5) 0.049(5) 0.014(4) 0.013(4) 0.010(4)
C43 0.042(5) 0.050(5) 0.052(6) 0.023(4) 0.011(4) -0.016(4)
C02P 0.062(6) 0.032(5) 0.061(6) 0.012(4) -0.007(5) 0.004(4)
C02Q 0.081(7) 0.044(5) 0.045(5) -0.013(4) 0.029(5) -0.033(5)
C02R 0.067(7) 0.034(5) 0.058(6) 0.016(5) -0.016(5) 0.003(4)
C02S 0.067(6) 0.032(4) 0.045(5) -0.007(4) 0.021(4) -0.020(4)
C16 0.046(5) 0.067(7) 0.059(6) -0.010(5) -0.002(4) -0.021(5)
C02U 0.075(7) 0.034(5) 0.039(5) 0.004(4) -0.008(5) -0.003(4)
C02V 0.043(5) 0.049(5) 0.078(7) 0.007(5) 0.027(5) 0.003(4)
C30 0.033(5) 0.078(7) 0.044(5) -0.002(5) 0.011(4) -0.002(5)
C15 0.071(7) 0.062(6) 0.046(6) -0.022(5) 0.019(5) -0.036(5)
C02Z 0.075(6) 0.033(5) 0.039(5) 0.001(4) 0.010(4) -0.013(4)
C030 0.075(7) 0.038(5) 0.048(6) 0.007(4) 0.013(5) -0.004(5)
C032 0.044(5) 0.053(6) 0.075(7) -0.003(5) 0.029(5) 0.013(4)
C033 0.095(8) 0.045(6) 0.045(6) 0.002(5) 0.016(5) -0.033(6)
C034 0.084(8) 0.038(5) 0.078(7) -0.008(5) 0.009(6) -0.019(5)
C035 0.115(9) 0.023(4) 0.053(6) 0.008(4) 0.007(6) -0.017(5)

loop_
_atom_type_symbol
_atom_type_description
_atom_type_scat_dispersion_real
_atom_type_scat_dispersion_imag
_atom_type_scat_source
C C 0.0033 0.0016 'International Tables Vol C Tables 4.2.6.8 and 6.1.1.4'
H H 0.0000 0.0000 'International Tables Vol C Tables 4.2.6.8 and 6.1.1.4'
Cl Cl 0.1484 0.1585 'International Tables Vol C Tables 4.2.6.8 and 6.1.1.4'
Ir Ir -1.4442 7.9887 'International Tables Vol C Tables 4.2.6.8 and 6.1.1.4'
N N 0.0061 0.0033 'International Tables Vol C Tables 4.2.6.8 and 6.1.1.4'

loop_
_geom_angle_atom_site_label_1
_geom_angle_atom_site_label_2
_geom_angle_atom_site_label_3
_geom_angle
_geom_angle_site_symmetry_1
_geom_angle_site_symmetry_3
_geom_angle_publ_flag
Cl2 Ir1 Cl1 80.88(5) . . ?
N1 Ir1 Cl2 94.76(16) . . ?
N1 Ir1 Cl1 83.58(15) . . ?
N1 Ir1 N3 179.1(2) . . ?
N3 Ir1 Cl2 84.34(16) . . ?
N3 Ir1 Cl1 96.26(16) . . ?
C1 Ir1 Cl2 173.31(19) . . ?
C1 Ir1 Cl1 94.1(2) . . ?
C1 Ir1 N1 89.1(2) . . ?
C1 Ir1 N3 91.8(2) . . ?
C24 Ir1 Cl2 94.0(2) . . ?
C24 Ir1 Cl1 172.18(19) . . ?
C24 Ir1 N1 91.0(3) . . ?
C24 Ir1 N3 89.0(3) . . ?
C24 Ir1 C1 91.4(3) . . ?
Cl1 Ir2 Cl2 81.22(5) . . ?
N007 Ir2 Cl2 87.04(16) . . ?
N007 Ir2 Cl1 94.99(16) . . ?
N007 Ir2 N00B 176.2(2) . . ?
N00B Ir2 Cl2 96.38(17) . . ?
N00B Ir2 Cl1 83.99(17) . . ?
C00R Ir2 Cl2 173.5(2) . . ?
C00R Ir2 Cl1 94.9(2) . . ?
C00R Ir2 N007 88.2(3) . . ?
C00R Ir2 N00B 88.3(3) . . ?
C012 Ir2 Cl2 89.7(2) . . ?
C012 Ir2 Cl1 169.5(2) . . ?
C012 Ir2 N007 89.7(3) . . ?
C012 Ir2 N00B 91.9(3) . . ?
C012 Ir2 C00R 94.6(3) . . ?
Ir1 Cl2 Ir2 99.04(6) . . ?
Ir2 Cl1 Ir1 98.79(6) . . ?
C00Q N007 Ir2 128.7(5) . . ?
C00W N007 Ir2 122.5(5) . . ?
C00W N007 C00Q 107.7(6) . . ?
C11 N1 Ir1 122.7(4) . . ?
C11 N1 C23 106.9(5) . . ?
C23 N1 Ir1 130.4(5) . . ?
C34 N3 Ir1 123.6(5) . . ?
C34 N3 C46 107.4(6) . . ?
C46 N3 Ir1 129.0(5) . . ?
C34 N4 C35 127.3(6) . . ?
C41 N4 C34 107.3(6) . . ?
C41 N4 C35 122.0(6) . . ?
C00M N00B Ir2 130.5(5) . . ?
C018 N00B Ir2 121.5(5) . . ?
C018 N00B C00M 108.0(6) . . ?
C11 N2 C18 106.7(6) . . ?
C11 N2 C12 127.3(6) . . ?
C18 N2 C12 123.8(6) . . ?
C00P N00D C028 122.1(6) . . ?
C018 N00D C00P 107.0(6) . . ?
C018 N00D C028 128.5(6) . . ?
C10 C1 Ir1 120.4(5) . . ?
C2 C1 Ir1 122.3(5) . . ?
C2 C1 C10 116.4(6) . . ?
N1 C11 N2 110.8(6) . . ?
N1 C11 C9 126.3(6) . . ?
N2 C11 C9 122.9(6) . . ?
C00M C00G H00G 121.0 . . ?
C016 C00G H00G 121.0 . . ?
C016 C00G C00M 117.9(7) . . ?
N3 C34 N4 110.4(6) . . ?
N3 C34 C32 126.8(6) . . ?
N4 C34 C32 122.8(6) . . ?
C1 C10 C9 123.4(6) . . ?
C1 C10 C5 118.8(6) . . ?
C9 C10 C5 117.8(6) . . ?
C33 C24 Ir1 120.5(5) . . ?
C25 C24 Ir1 121.4(6) . . ?
C25 C24 C33 117.2(7) . . ?
C00W N00K C01G 107.6(6) . . ?
C00W N00K C02G 124.6(6) . . ?
C01G N00K C02G 122.1(6) . . ?
C10 C9 C11 119.2(6) . . ?
C8 C9 C11 120.8(7) . . ?
C8 C9 C10 119.5(7) . . ?
N00B C00M C00G 132.8(6) . . ?
N00B C00M C00P 107.7(6) . . ?
C00G C00M C00P 119.5(6) . . ?
C32 C33 C24 123.7(7) . . ?
C32 C33 C28 116.5(7) . . ?
C28 C33 C24 119.8(7) . . ?
C016 C00O H00O 119.5 . . ?
C01D C00O H00O 119.5 . . ?
C01D C00O C016 121.0(7) . . ?
N00D C00P C00M 106.4(6) . . ?
C01D C00P N00D 131.3(7) . . ?
C01D C00P C00M 122.3(7) . . ?
C00V C00Q N007 131.2(6) . . ?
C01G C00Q N007 107.6(6) . . ?
C01G C00Q C00V 121.0(7) . . ?
C01Z C00R Ir2 120.2(5) . . ?
C021 C00R Ir2 122.0(6) . . ?
C021 C00R C01Z 116.4(7) . . ?
C1 C2 H2 118.5 . . ?
C1 C2 C3 122.9(7) . . ?
C3 C2 H2 118.5 . . ?
C45 C46 N3 131.0(6) . . ?
C41 C46 N3 108.5(6) . . ?
C41 C46 C45 120.5(6) . . ?
C9 C8 H8 119.2 . . ?
C7 C8 C9 121.7(7) . . ?
C7 C8 H8 119.2 . . ?
C00Q C00V H00V 121.0 . . ?
C01B C00V C00Q 117.9(7) . . ?
C01B C00V H00V 121.0 . . ?
N007 C00W N00K 110.1(6) . . ?
N007 C00W C01C 127.3(6) . . ?
N00K C00W C01C 122.5(6) . . ?
C23 C22 H22 121.8 . . ?
C21 C22 H22 121.8 . . ?
C21 C22 C23 116.4(7) . . ?
C012 C00Y C01E 119.9(7) . . ?
C01C C00Y C012 123.4(7) . . ?
C01C C00Y C01E 116.7(7) . . ?
C33 C32 C34 120.2(7) . . ?
C31 C32 C34 119.2(7) . . ?
C31 C32 C33 120.5(7) . . ?
C6 C5 C10 117.8(7) . . ?
C4 C5 C10 119.7(7) . . ?
C4 C5 C6 122.5(7) . . ?
N2 C18 C19 130.6(7) . . ?
C23 C18 N2 107.3(6) . . ?
C23 C18 C19 122.1(7) . . ?
C00Y C012 Ir2 120.7(5) . . ?
C01I C012 Ir2 121.3(6) . . ?
C01I C012 C00Y 116.4(7) . . ?
C24 C25 H25 118.7 . . ?
C24 C25 C26 122.7(8) . . ?
C26 C25 H25 118.7 . . ?
C46 C45 H45 121.0 . . ?
C44 C45 C46 118.0(7) . . ?
C44 C45 H45 121.0 . . ?
C22 C23 N1 130.5(6) . . ?
C18 C23 N1 108.4(6) . . ?
C18 C23 C22 121.1(6) . . ?
C00G C016 C00O 121.5(7) . . ?
C00G C016 H016 119.3 . . ?
C00O C016 H016 119.3 . . ?
N4 C41 C46 106.4(6) . . ?
N4 C41 C42 131.9(7) . . ?
C42 C41 C46 121.7(7) . . ?
N00B C018 N00D 110.9(6) . . ?
N00B C018 C02B 127.3(7) . . ?
N00D C018 C02B 121.8(7) . . ?
C5 C6 H6 119.1 . . ?
C7 C6 C5 121.7(7) . . ?
C7 C6 H6 119.1 . . ?
C13 C12 N2 118.9(7) . . ?
C17 C12 N2 119.5(7) . . ?
C17 C12 C13 121.5(7) . . ?
C00V C01B H01B 119.8 . . ?
C00V C01B C01W 120.4(8) . . ?
C01W C01B H01B 119.8 . . ?
C00Y C01C C00W 119.3(7) . . ?
C01Y C01C C00W 120.0(7) . . ?
C01Y C01C C00Y 120.5(8) . . ?
C00O C01D C00P 117.7(7) . . ?
C00O C01D H01D 121.2 . . ?
C00P C01D H01D 121.2 . . ?
C024 C01E C00Y 119.4(8) . . ?
C02A C01E C00Y 118.8(8) . . ?
C02A C01E C024 121.8(8) . . ?
C36 C37 H37 120.4 . . ?
C38 C37 H37 120.4 . . ?
C38 C37 C36 119.3(7) . . ?
N00K C01G C00Q 107.0(6) . . ?
N00K C01G C027 130.7(7) . . ?
C00Q C01G C027 122.0(7) . . ?
C18 C19 H19 121.5 . . ?
C20 C19 C18 117.0(7) . . ?
C20 C19 H19 121.5 . . ?
C012 C01I H01I 119.1 . . ?
C022 C01I C012 121.7(8) . . ?
C022 C01I H01I 119.1 . . ?
C2 C3 H3 119.5 . . ?
C4 C3 C2 121.0(7) . . ?
C4 C3 H3 119.5 . . ?
C12 C13 H13 121.0 . . ?
C14 C13 C12 118.0(8) . . ?
C14 C13 H13 121.0 . . ?
C22 C21 H21 119.1 . . ?
C22 C21 C20 121.8(7) . . ?
C20 C21 H21 119.1 . . ?
C32 C31 H31 119.8 . . ?
C32 C31 C30 120.3(8) . . ?
C30 C31 H31 119.8 . . ?
C40 C35 N4 120.7(6) . . ?
C36 C35 N4 117.6(6) . . ?
C36 C35 C40 121.7(7) . . ?
C29 C28 C33 120.1(7) . . ?
C29 C28 C27 121.7(8) . . ?
C27 C28 C33 118.3(8) . . ?
C35 C40 H40 121.3 . . ?
C39 C40 C35 117.4(7) . . ?
C39 C40 H40 121.3 . . ?
C8 C7 H7 119.8 . . ?
C6 C7 C8 120.5(7) . . ?
C6 C7 H7 119.8 . . ?
C37 C36 C35 118.9(7) . . ?
C37 C36 H36 120.6 . . ?
C35 C36 H36 120.6 . . ?
C19 C20 C21 121.6(7) . . ?
C19 C20 H20 119.2 . . ?
C21 C20 H20 119.2 . . ?
C40 C39 H39 119.5 . . ?
C38 C39 C40 121.1(7) . . ?
C38 C39 H39 119.5 . . ?
C01B C01W H01W 118.9 . . ?
C027 C01W C01B 122.1(8) . . ?
C027 C01W H01W 118.9 . . ?
C02R C01X C01Z 119.1(8) . . ?
C02R C01X C02U 123.3(8) . . ?
C02U C01X C01Z 117.5(8) . . ?
C01C C01Y H01Y 119.2 . . ?
C01C C01Y C023 121.6(8) . . ?
C023 C01Y H01Y 119.2 . . ?
C00R C01Z C01X 119.3(7) . . ?
C02B C01Z C00R 121.8(7) . . ?
C02B C01Z C01X 118.9(7) . . ?
C00R C021 H021 118.9 . . ?
C00R C021 C02P 122.3(9) . . ?
C02P C021 H021 118.9 . . ?
C01I C022 H022 119.1 . . ?
C02A C022 C01I 121.9(8) . . ?
C02A C022 H022 119.1 . . ?
C01Y C023 H023 119.8 . . ?
C024 C023 C01Y 120.4(9) . . ?
C024 C023 H023 119.8 . . ?
C01E C024 H024 119.6 . . ?
C023 C024 C01E 120.8(9) . . ?
C023 C024 H024 119.6 . . ?
C02G C025 H025 121.2 . . ?
C02V C025 H025 121.2 . . ?
C02V C025 C02G 117.7(8) . . ?
C02G C026 H026 119.3 . . ?
C02I C026 H026 119.3 . . ?
C02I C026 C02G 121.4(8) . . ?
C01G C027 H027 121.7 . . ?
C01W C027 C01G 116.5(7) . . ?
C01W C027 H027 121.7 . . ?
C02S C028 N00D 120.0(7) . . ?
C02Z C028 N00D 118.3(8) . . ?
C02Z C028 C02S 121.7(8) . . ?
C41 C42 H42 121.7 . . ?
C43 C42 C41 116.6(7) . . ?
C43 C42 H42 121.7 . . ?
C01E C02A H02A 120.1 . . ?
C022 C02A C01E 119.9(8) . . ?
C022 C02A H02A 120.1 . . ?
C01Z C02B C018 120.3(7) . . ?
C02K C02B C018 120.4(7) . . ?
C02K C02B C01Z 119.0(8) . . ?
C12 C17 H17 120.4 . . ?
C12 C17 C16 119.2(8) . . ?
C16 C17 H17 120.4 . . ?
C5 C4 H4 120.0 . . ?
C3 C4 C5 119.9(7) . . ?
C3 C4 H4 120.0 . . ?
C25 C26 H26 120.0 . . ?
C27 C26 C25 119.9(7) . . ?
C27 C26 H26 120.0 . . ?
C37 C38 H38 119.2 . . ?
C39 C38 C37 121.6(7) . . ?
C39 C38 H38 119.2 . . ?
C025 C02G N00K 119.2(7) . . ?
C026 C02G N00K 119.9(7) . . ?
C026 C02G C025 120.8(7) . . ?
C13 C14 H14 119.8 . . ?
C13 C14 C15 120.3(8) . . ?
C15 C14 H14 119.8 . . ?
C026 C02I H02I 120.4 . . ?
C026 C02I C032 119.2(8) . . ?
C032 C02I H02I 120.4 . . ?
C45 C44 H44 119.6 . . ?
C45 C44 C43 120.8(8) . . ?
C43 C44 H44 119.6 . . ?
C02B C02K H02K 119.3 . . ?
C02B C02K C030 121.3(9) . . ?
C030 C02K H02K 119.3 . . ?
C28 C29 H29 119.0 . . ?
C30 C29 C28 121.9(8) . . ?
C30 C29 H29 119.0 . . ?
C28 C27 H27 119.5 . . ?
C26 C27 C28 121.0(8) . . ?
C26 C27 H27 119.5 . . ?
C42 C43 C44 122.3(7) . . ?
C42 C43 H43 118.8 . . ?
C44 C43 H43 118.8 . . ?
C021 C02P H02P 119.4 . . ?
C02R C02P C021 121.2(9) . . ?
C02R C02P H02P 119.4 . . ?
C02S C02Q H02Q 119.7 . . ?
C033 C02Q H02Q 119.7 . . ?
C033 C02Q C02S 120.5(9) . . ?
C01X C02R H02R 119.8 . . ?
C02P C02R C01X 120.3(9) . . ?
C02P C02R H02R 119.8 . . ?
C028 C02S C02Q 118.1(9) . . ?
C028 C02S H02S 120.9 . . ?
C02Q C02S H02S 120.9 . . ?
C17 C16 H16 120.1 . . ?
C15 C16 C17 119.9(9) . . ?
C15 C16 H16 120.1 . . ?
C01X C02U H02U 118.8 . . ?
C030 C02U C01X 122.3(8) . . ?
C030 C02U H02U 118.8 . . ?
C025 C02V H02V 119.5 . . ?
C032 C02V C025 120.9(8) . . ?
C032 C02V H02V 119.5 . . ?
C31 C30 H30 120.0 . . ?
C29 C30 C31 120.0(9) . . ?
C29 C30 H30 120.0 . . ?
C14 C15 H15 119.5 . . ?
C16 C15 C14 121.1(8) . . ?
C16 C15 H15 119.5 . . ?
C028 C02Z H02Z 120.4 . . ?
C028 C02Z C035 119.3(9) . . ?
C035 C02Z H02Z 120.4 . . ?
C02K C030 H030 120.1 . . ?
C02U C030 C02K 119.9(9) . . ?
C02U C030 H030 120.1 . . ?
C02I C032 C02V 119.9(8) . . ?
C02I C032 H032 120.0 . . ?
C02V C032 H032 120.0 . . ?
C02Q C033 H033 119.7 . . ?
C035 C033 C02Q 120.6(9) . . ?
C035 C033 H033 119.7 . . ?
Cl05 C034 H03A 109.1 . . ?
Cl05 C034 H03B 109.1 . . ?
Cl06 C034 Cl05 112.3(6) . . ?
Cl06 C034 H03A 109.1 . . ?
Cl06 C034 H03B 109.1 . . ?
H03A C034 H03B 107.9 . . ?
C02Z C035 H035 120.1 . . ?
C033 C035 C02Z 119.8(10) . . ?
C033 C035 H035 120.1 . . ?

loop_
_geom_bond_atom_site_label_1
_geom_bond_atom_site_label_2
_geom_bond_distance
_geom_bond_site_symmetry_2
_geom_bond_publ_flag
Ir1 Cl2 2.5018(16) . ?
Ir1 Cl1 2.5161(16) . ?
Ir1 N1 2.036(5) . ?
Ir1 N3 2.039(5) . ?
Ir1 C1 2.022(7) . ?
Ir1 C24 2.017(7) . ?
Ir2 Cl2 2.5027(17) . ?
Ir2 Cl1 2.4978(16) . ?
Ir2 N007 2.035(5) . ?
Ir2 N00B 2.043(6) . ?
Ir2 C00R 2.028(8) . ?
Ir2 C012 2.022(7) . ?
Cl05 C034 1.754(10) . ?
Cl06 C034 1.740(11) . ?
N007 C00Q 1.396(9) . ?
N007 C00W 1.337(9) . ?
N1 C11 1.325(9) . ?
N1 C23 1.397(8) . ?
N3 C34 1.308(9) . ?
N3 C46 1.397(9) . ?
N4 C34 1.398(9) . ?
N4 C41 1.373(9) . ?
N4 C35 1.443(9) . ?
N00B C00M 1.383(9) . ?
N00B C018 1.321(9) . ?
N2 C11 1.378(8) . ?
N2 C18 1.382(9) . ?
N2 C12 1.449(9) . ?
N00D C00P 1.391(9) . ?
N00D C018 1.369(9) . ?
N00D C028 1.440(9) . ?
C1 C10 1.438(10) . ?
C1 C2 1.381(9) . ?
C11 C9 1.466(10) . ?
C00G H00G 0.9500 . ?
C00G C00M 1.396(10) . ?
C00G C016 1.374(10) . ?
C34 C32 1.462(10) . ?
C10 C9 1.440(10) . ?
C10 C5 1.443(10) . ?
C24 C33 1.438(11) . ?
C24 C25 1.368(10) . ?
N00K C00W 1.368(9) . ?
N00K C01G 1.387(10) . ?
N00K C02G 1.449(9) . ?
C9 C8 1.379(10) . ?
C00M C00P 1.403(9) . ?
C33 C32 1.428(10) . ?
C33 C28 1.429(10) . ?
C00O H00O 0.9500 . ?
C00O C016 1.420(11) . ?
C00O C01D 1.353(11) . ?
C00P C01D 1.389(10) . ?
C00Q C00V 1.395(10) . ?
C00Q C01G 1.389(10) . ?
C00R C01Z 1.444(11) . ?
C00R C021 1.377(10) . ?
C2 H2 0.9500 . ?
C2 C3 1.391(10) . ?
C46 C45 1.393(10) . ?
C46 C41 1.393(10) . ?
C8 H8 0.9500 . ?
C8 C7 1.376(11) . ?
C00V H00V 0.9500 . ?
C00V C01B 1.381(11) . ?
C00W C01C 1.449(11) . ?
C22 H22 0.9500 . ?
C22 C23 1.396(10) . ?
C22 C21 1.388(10) . ?
C00Y C012 1.432(11) . ?
C00Y C01C 1.431(10) . ?
C00Y C01E 1.445(11) . ?
C32 C31 1.401(11) . ?
C5 C6 1.425(10) . ?
C5 C4 1.393(10) . ?
C18 C23 1.374(10) . ?
C18 C19 1.400(9) . ?
C012 C01I 1.394(10) . ?
C25 H25 0.9500 . ?
C25 C26 1.413(11) . ?
C45 H45 0.9500 . ?
C45 C44 1.368(10) . ?
C016 H016 0.9500 . ?
C41 C42 1.387(10) . ?
C018 C02B 1.457(11) . ?
C6 H6 0.9500 . ?
C6 C7 1.351(11) . ?
C12 C13 1.407(11) . ?
C12 C17 1.359(11) . ?
C01B H01B 0.9500 . ?
C01B C01W 1.427(12) . ?
C01C C01Y 1.375(11) . ?
C01D H01D 0.9500 . ?
C01E C024 1.416(12) . ?
C01E C02A 1.392(12) . ?
C37 H37 0.9500 . ?
C37 C36 1.393(11) . ?
C37 C38 1.378(11) . ?
C01G C027 1.409(10) . ?
C19 H19 0.9500 . ?
C19 C20 1.355(11) . ?
C01I H01I 0.9500 . ?
C01I C022 1.387(12) . ?
C3 H3 0.9500 . ?
C3 C4 1.347(11) . ?
C13 H13 0.9500 . ?
C13 C14 1.375(11) . ?
C21 H21 0.9500 . ?
C21 C20 1.395(11) . ?
C31 H31 0.9500 . ?
C31 C30 1.403(12) . ?
C35 C40 1.399(10) . ?
C35 C36 1.397(10) . ?
C28 C29 1.410(12) . ?
C28 C27 1.421(11) . ?
C40 H40 0.9500 . ?
C40 C39 1.391(11) . ?
C7 H7 0.9500 . ?
C36 H36 0.9500 . ?
C20 H20 0.9500 . ?
C39 H39 0.9500 . ?
C39 C38 1.364(11) . ?
C01W H01W 0.9500 . ?
C01W C027 1.368(12) . ?
C01X C01Z 1.450(11) . ?
C01X C02R 1.388(12) . ?
C01X C02U 1.421(12) . ?
C01Y H01Y 0.9500 . ?
C01Y C023 1.378(12) . ?
C01Z C02B 1.414(11) . ?
C021 H021 0.9500 . ?
C021 C02P 1.405(12) . ?
C022 H022 0.9500 . ?
C022 C02A 1.361(13) . ?
C023 H023 0.9500 . ?
C023 C024 1.365(12) . ?
C024 H024 0.9500 . ?
C025 H025 0.9500 . ?
C025 C02G 1.388(11) . ?
C025 C02V 1.388(11) . ?
C026 H026 0.9500 . ?
C026 C02G 1.363(10) . ?
C026 C02I 1.359(11) . ?
C027 H027 0.9500 . ?
C028 C02S 1.375(12) . ?
C028 C02Z 1.374(12) . ?
C42 H42 0.9500 . ?
C42 C43 1.375(11) . ?
C02A H02A 0.9500 . ?
C02B C02K 1.397(11) . ?
C17 H17 0.9500 . ?
C17 C16 1.391(12) . ?
C4 H4 0.9500 . ?
C26 H26 0.9500 . ?
C26 C27 1.350(12) . ?
C38 H38 0.9500 . ?
C14 H14 0.9500 . ?
C14 C15 1.380(13) . ?
C02I H02I 0.9500 . ?
C02I C032 1.378(12) . ?
C44 H44 0.9500 . ?
C44 C43 1.392(11) . ?
C02K H02K 0.9500 . ?
C02K C030 1.404(12) . ?
C29 H29 0.9500 . ?
C29 C30 1.339(13) . ?
C27 H27 0.9500 . ?
C43 H43 0.9500 . ?
C02P H02P 0.9500 . ?
C02P C02R 1.347(13) . ?
C02Q H02Q 0.9500 . ?
C02Q C02S 1.390(11) . ?
C02Q C033 1.374(14) . ?
C02R H02R 0.9500 . ?
C02S H02S 0.9500 . ?
C16 H16 0.9500 . ?
C16 C15 1.357(14) . ?
C02U H02U 0.9500 . ?
C02U C030 1.345(13) . ?
C02V H02V 0.9500 . ?
C02V C032 1.381(12) . ?
C30 H30 0.9500 . ?
C15 H15 0.9500 . ?
C02Z H02Z 0.9500 . ?
C02Z C035 1.386(12) . ?
C030 H030 0.9500 . ?
C032 H032 0.9500 . ?
C033 H033 0.9500 . ?
C033 C035 1.365(14) . ?
C034 H03A 0.9900 . ?
C034 H03B 0.9900 . ?
C035 H035 0.9500 . ?

loop_
_geom_torsion_atom_site_label_1
_geom_torsion_atom_site_label_2
_geom_torsion_atom_site_label_3
_geom_torsion_atom_site_label_4
_geom_torsion
_geom_torsion_site_symmetry_1
_geom_torsion_site_symmetry_2
_geom_torsion_site_symmetry_3
_geom_torsion_site_symmetry_4
_geom_torsion_publ_flag
Ir1 N1 C11 N2 178.2(4) . . . . ?
Ir1 N1 C11 C9 -3.2(9) . . . . ?
Ir1 N1 C23 C22 5.0(10) . . . . ?
Ir1 N1 C23 C18 -177.2(4) . . . . ?
Ir1 N3 C34 N4 179.7(4) . . . . ?
Ir1 N3 C34 C32 -2.3(10) . . . . ?
Ir1 N3 C46 C45 2.0(11) . . . . ?
Ir1 N3 C46 C41 -179.8(5) . . . . ?
Ir1 C1 C10 C9 20.0(9) . . . . ?
Ir1 C1 C10 C5 -157.6(5) . . . . ?
Ir1 C1 C2 C3 164.7(5) . . . . ?
Ir1 C24 C33 C32 23.9(9) . . . . ?
Ir1 C24 C33 C28 -155.9(5) . . . . ?
Ir1 C24 C25 C26 160.8(5) . . . . ?
Ir2 N007 C00Q C00V -7.9(10) . . . . ?
Ir2 N007 C00Q C01G 166.5(5) . . . . ?
Ir2 N007 C00W N00K -168.0(4) . . . . ?
Ir2 N007 C00W C01C 9.8(10) . . . . ?
Ir2 N00B C00M C00G 0.9(11) . . . . ?
Ir2 N00B C00M C00P 179.6(4) . . . . ?
Ir2 N00B C018 N00D -178.9(4) . . . . ?
Ir2 N00B C018 C02B -0.4(10) . . . . ?
Ir2 C00R C01Z C01X -153.7(6) . . . . ?
Ir2 C00R C01Z C02B 26.3(9) . . . . ?
Ir2 C00R C021 C02P 159.2(6) . . . . ?
Ir2 C012 C01I C022 157.2(6) . . . . ?
N007 C00Q C00V C01B 172.1(7) . . . . ?
N007 C00Q C01G N00K 1.5(8) . . . . ?
N007 C00Q C01G C027 -173.7(6) . . . . ?
N007 C00W C01C C00Y -34.6(11) . . . . ?
N007 C00W C01C C01Y 150.3(7) . . . . ?
N1 C11 C9 C10 -31.3(10) . . . . ?
N1 C11 C9 C8 156.6(7) . . . . ?
N3 C34 C32 C33 -27.1(10) . . . . ?
N3 C34 C32 C31 157.3(7) . . . . ?
N3 C46 C45 C44 178.2(7) . . . . ?
N3 C46 C41 N4 -0.6(8) . . . . ?
N3 C46 C41 C42 -178.8(7) . . . . ?
N4 C34 C32 C33 150.6(6) . . . . ?
N4 C34 C32 C31 -25.0(10) . . . . ?
N4 C41 C42 C43 -177.2(8) . . . . ?
N4 C35 C40 C39 -176.2(7) . . . . ?
N4 C35 C36 C37 177.7(7) . . . . ?
N00B C00M C00P N00D 0.1(7) . . . . ?
N00B C00M C00P C01D -178.1(6) . . . . ?
N00B C018 C02B C01Z -32.7(11) . . . . ?
N00B C018 C02B C02K 153.6(7) . . . . ?
N2 C11 C9 C10 147.2(7) . . . . ?
N2 C11 C9 C8 -24.9(10) . . . . ?
N2 C18 C23 N1 -0.8(7) . . . . ?
N2 C18 C23 C22 177.2(6) . . . . ?
N2 C18 C19 C20 -177.6(7) . . . . ?
N2 C12 C13 C14 179.8(7) . . . . ?
N2 C12 C17 C16 179.9(7) . . . . ?
N00D C00P C01D C00O -178.6(7) . . . . ?
N00D C018 C02B C01Z 145.7(7) . . . . ?
N00D C018 C02B C02K -28.0(10) . . . . ?
N00D C028 C02S C02Q 179.6(7) . . . . ?
N00D C028 C02Z C035 -179.8(7) . . . . ?
C1 C10 C9 C11 21.1(10) . . . . ?
C1 C10 C9 C8 -166.7(6) . . . . ?
C1 C10 C5 C6 168.5(6) . . . . ?
C1 C10 C5 C4 -11.6(10) . . . . ?
C1 C2 C3 C4 -3.7(11) . . . . ?
C11 N1 C23 C22 -177.6(7) . . . . ?
C11 N1 C23 C18 0.1(7) . . . . ?
C11 N2 C18 C23 1.2(7) . . . . ?
C11 N2 C18 C19 177.7(7) . . . . ?
C11 N2 C12 C13 -58.6(10) . . . . ?
C11 N2 C12 C17 124.6(8) . . . . ?
C11 C9 C8 C7 168.0(7) . . . . ?
C00G C00M C00P N00D 178.9(6) . . . . ?
C00G C00M C00P C01D 0.8(10) . . . . ?
C34 N3 C46 C45 -177.1(7) . . . . ?
C34 N3 C46 C41 1.1(8) . . . . ?
C34 N4 C41 C46 -0.1(7) . . . . ?
C34 N4 C41 C42 177.8(8) . . . . ?
C34 N4 C35 C40 123.1(8) . . . . ?
C34 N4 C35 C36 -57.2(10) . . . . ?
C34 C32 C31 C30 170.9(7) . . . . ?
C10 C1 C2 C3 -4.6(10) . . . . ?
C10 C9 C8 C7 -4.1(11) . . . . ?
C10 C5 C6 C7 0.8(11) . . . . ?
C10 C5 C4 C3 3.5(11) . . . . ?
C24 C33 C32 C34 14.5(10) . . . . ?
C24 C33 C32 C31 -170.0(6) . . . . ?
C24 C33 C28 C29 170.8(7) . . . . ?
C24 C33 C28 C27 -9.8(10) . . . . ?
C24 C25 C26 C27 -0.6(11) . . . . ?
N00K C00W C01C C00Y 143.0(7) . . . . ?
N00K C00W C01C C01Y -32.1(10) . . . . ?
N00K C01G C027 C01W -174.0(8) . . . . ?
C9 C10 C5 C6 -9.3(9) . . . . ?
C9 C10 C5 C4 170.6(6) . . . . ?
C9 C8 C7 C6 -4.7(12) . . . . ?
C00M N00B C018 N00D 1.7(8) . . . . ?
C00M N00B C018 C02B -179.8(7) . . . . ?
C00M C00G C016 C00O 0.5(10) . . . . ?
C00M C00P C01D C00O -0.9(10) . . . . ?
C33 C24 C25 C26 -8.1(10) . . . . ?
C33 C32 C31 C30 -4.6(11) . . . . ?
C33 C28 C29 C30 3.0(12) . . . . ?
C33 C28 C27 C26 0.9(11) . . . . ?
C00P N00D C018 N00B -1.6(8) . . . . ?
C00P N00D C018 C02B 179.7(6) . . . . ?
C00P N00D C028 C02S -72.1(9) . . . . ?
C00P N00D C028 C02Z 107.3(8) . . . . ?
C00Q N007 C00W N00K 0.9(8) . . . . ?
C00Q N007 C00W C01C 178.7(7) . . . . ?
C00Q C00V C01B C01W 0.7(11) . . . . ?
C00Q C01G C027 C01W -0.2(11) . . . . ?
C00R C01Z C02B C018 17.2(10) . . . . ?
C00R C01Z C02B C02K -169.0(7) . . . . ?
C00R C021 C02P C02R -3.6(13) . . . . ?
C2 C1 C10 C9 -170.5(6) . . . . ?
C2 C1 C10 C5 11.9(9) . . . . ?
C2 C3 C4 C5 4.2(11) . . . . ?
C46 N3 C34 N4 -1.2(7) . . . . ?
C46 N3 C34 C32 176.8(6) . . . . ?
C46 C45 C44 C43 0.0(12) . . . . ?
C46 C41 C42 C43 0.5(11) . . . . ?
C00V C00Q C01G N00K 176.6(6) . . . . ?
C00V C00Q C01G C027 1.5(11) . . . . ?
C00V C01B C01W C027 0.6(13) . . . . ?
C00W N007 C00Q C00V -175.9(7) . . . . ?
C00W N007 C00Q C01G -1.5(7) . . . . ?
C00W N00K C01G C00Q -0.9(8) . . . . ?
C00W N00K C01G C027 173.6(8) . . . . ?
C00W N00K C02G C025 135.5(8) . . . . ?
C00W N00K C02G C026 -47.9(11) . . . . ?
C00W C01C C01Y C023 172.9(7) . . . . ?
C22 C21 C20 C19 -2.6(11) . . . . ?
C00Y C012 C01I C022 -8.4(11) . . . . ?
C00Y C01C C01Y C023 -2.2(11) . . . . ?
C00Y C01E C024 C023 3.9(11) . . . . ?
C00Y C01E C02A C022 0.3(11) . . . . ?
C32 C33 C28 C29 -9.0(10) . . . . ?
C32 C33 C28 C27 170.4(6) . . . . ?
C32 C31 C30 C29 -1.8(12) . . . . ?
C5 C10 C9 C11 -161.3(6) . . . . ?
C5 C10 C9 C8 10.9(9) . . . . ?
C5 C6 C7 C8 6.3(12) . . . . ?
C18 N2 C11 N1 -1.1(8) . . . . ?
C18 N2 C11 C9 -179.8(6) . . . . ?
C18 N2 C12 C13 102.1(8) . . . . ?
C18 N2 C12 C17 -74.7(10) . . . . ?
C18 C19 C20 C21 2.6(11) . . . . ?
C012 C00Y C01C C00W 13.0(10) . . . . ?
C012 C00Y C01C C01Y -171.9(7) . . . . ?
C012 C00Y C01E C024 171.1(7) . . . . ?
C012 C00Y C01E C02A -10.0(10) . . . . ?
C012 C01I C022 C02A -1.1(12) . . . . ?
C25 C24 C33 C32 -167.0(6) . . . . ?
C25 C24 C33 C28 13.2(9) . . . . ?
C25 C26 C27 C28 4.4(11) . . . . ?
C45 C46 C41 N4 177.8(6) . . . . ?
C45 C46 C41 C42 -0.4(11) . . . . ?
C45 C44 C43 C42 0.1(14) . . . . ?
C23 N1 C11 N2 0.6(7) . . . . ?
C23 N1 C11 C9 179.2(6) . . . . ?
C23 C22 C21 C20 1.3(10) . . . . ?
C23 C18 C19 C20 -1.5(10) . . . . ?
C016 C00G C00M N00B 178.0(7) . . . . ?
C016 C00G C00M C00P -0.5(10) . . . . ?
C016 C00O C01D C00P 0.8(11) . . . . ?
C41 N4 C34 N3 0.8(8) . . . . ?
C41 N4 C34 C32 -177.2(6) . . . . ?
C41 N4 C35 C40 -80.4(9) . . . . ?
C41 N4 C35 C36 99.3(8) . . . . ?
C41 C46 C45 C44 0.1(11) . . . . ?
C41 C42 C43 C44 -0.3(13) . . . . ?
C018 N00B C00M C00G -179.7(7) . . . . ?
C018 N00B C00M C00P -1.1(7) . . . . ?
C018 N00D C00P C00M 0.9(7) . . . . ?
C018 N00D C00P C01D 178.9(7) . . . . ?
C018 N00D C028 C02S 127.8(8) . . . . ?
C018 N00D C028 C02Z -52.8(11) . . . . ?
C018 C02B C02K C030 169.6(7) . . . . ?
C6 C5 C4 C3 -176.7(7) . . . . ?
C12 N2 C11 N1 162.2(7) . . . . ?
C12 N2 C11 C9 -16.5(11) . . . . ?
C12 N2 C18 C23 -162.9(6) . . . . ?
C12 N2 C18 C19 13.7(12) . . . . ?
C12 C13 C14 C15 1.8(12) . . . . ?
C12 C17 C16 C15 -1.2(13) . . . . ?
C01B C01W C027 C01G -0.8(13) . . . . ?
C01C C00Y C012 Ir2 27.5(9) . . . . ?
C01C C00Y C012 C01I -166.8(7) . . . . ?
C01C C00Y C01E C024 -8.4(10) . . . . ?
C01C C00Y C01E C02A 170.5(7) . . . . ?
C01C C01Y C023 C024 -2.7(12) . . . . ?
C01D C00O C016 C00G -0.6(11) . . . . ?
C01E C00Y C012 Ir2 -151.9(5) . . . . ?
C01E C00Y C012 C01I 13.8(10) . . . . ?
C01E C00Y C01C C00W -167.5(6) . . . . ?
C01E C00Y C01C C01Y 7.6(10) . . . . ?
C01G N00K C00W N007 0.0(8) . . . . ?
C01G N00K C00W C01C -177.9(7) . . . . ?
C01G N00K C02G C025 -74.4(10) . . . . ?
C01G N00K C02G C026 102.1(9) . . . . ?
C01G C00Q C00V C01B -1.7(11) . . . . ?
C19 C18 C23 N1 -177.7(6) . . . . ?
C19 C18 C23 C22 0.3(10) . . . . ?
C01I C022 C02A C01E 5.4(12) . . . . ?
C13 C12 C17 C16 3.2(12) . . . . ?
C13 C14 C15 C16 0.0(14) . . . . ?
C21 C22 C23 N1 177.4(6) . . . . ?
C21 C22 C23 C18 -0.2(10) . . . . ?
C35 N4 C34 N3 160.1(6) . . . . ?
C35 N4 C34 C32 -17.9(10) . . . . ?
C35 N4 C41 C46 -160.7(6) . . . . ?
C35 N4 C41 C42 17.2(12) . . . . ?
C35 C40 C39 C38 -3.6(12) . . . . ?
C28 C33 C32 C34 -165.7(6) . . . . ?
C28 C33 C32 C31 9.8(10) . . . . ?
C28 C29 C30 C31 2.7(13) . . . . ?
C40 C35 C36 C37 -2.6(11) . . . . ?
C40 C39 C38 C37 1.6(13) . . . . ?
C36 C37 C38 C39 0.1(13) . . . . ?
C36 C35 C40 C39 4.1(12) . . . . ?
C01X C01Z C02B C018 -162.8(7) . . . . ?
C01X C01Z C02B C02K 11.0(10) . . . . ?
C01X C02U C030 C02K 3.4(13) . . . . ?
C01Y C023 C024 C01E 1.8(12) . . . . ?
C01Z C00R C021 C02P -7.3(11) . . . . ?
C01Z C01X C02R C02P -2.5(12) . . . . ?
C01Z C01X C02U C030 3.5(12) . . . . ?
C01Z C02B C02K C030 -4.2(11) . . . . ?
C021 C00R C01Z C01X 13.0(10) . . . . ?
C021 C00R C01Z C02B -167.0(7) . . . . ?
C021 C02P C02R C01X 8.7(13) . . . . ?
C024 C01E C02A C022 179.1(7) . . . . ?
C025 C02V C032 C02I -1.2(16) . . . . ?
C026 C02I C032 C02V 1.2(15) . . . . ?
C028 N00D C00P C00M -162.9(6) . . . . ?
C028 N00D C00P C01D 15.0(11) . . . . ?
C028 N00D C018 N00B 160.8(7) . . . . ?
C028 N00D C018 C02B -17.8(11) . . . . ?
C028 C02Z C035 C033 0.2(13) . . . . ?
C02A C01E C024 C023 -174.9(7) . . . . ?
C02B C02K C030 C02U -3.2(12) . . . . ?
C17 C12 C13 C14 -3.5(12) . . . . ?
C17 C16 C15 C14 -0.4(15) . . . . ?
C4 C5 C6 C7 -179.0(7) . . . . ?
C38 C37 C36 C35 0.4(12) . . . . ?
C02G N00K C00W N007 153.7(7) . . . . ?
C02G N00K C00W C01C -24.2(11) . . . . ?
C02G N00K C01G C00Q -155.4(6) . . . . ?
C02G N00K C01G C027 19.1(12) . . . . ?
C02G C025 C02V C032 0.3(15) . . . . ?
C02G C026 C02I C032 -0.2(14) . . . . ?
C02I C026 C02G N00K -177.2(8) . . . . ?
C02I C026 C02G C025 -0.7(13) . . . . ?
C29 C28 C27 C26 -179.7(7) . . . . ?
C27 C28 C29 C30 -176.4(8) . . . . ?
C02Q C033 C035 C02Z 0.1(14) . . . . ?
C02R C01X C01Z C00R -8.5(11) . . . . ?
C02R C01X C01Z C02B 171.5(7) . . . . ?
C02R C01X C02U C030 -178.7(8) . . . . ?
C02S C028 C02Z C035 -0.3(13) . . . . ?
C02S C02Q C033 C035 -0.3(14) . . . . ?
C02U C01X C01Z C00R 169.4(7) . . . . ?
C02U C01X C01Z C02B -10.6(10) . . . . ?
C02U C01X C02R C02P 179.7(8) . . . . ?
C02V C025 C02G N00K 177.2(8) . . . . ?
C02V C025 C02G C026 0.6(13) . . . . ?
C02Z C028 C02S C02Q 0.1(12) . . . . ?
C033 C02Q C02S C028 0.2(12) . . . . ?
